data_1545351
loop_
_publ_author_name
'S\/orensen, Mikkel A.'
'Weihe, H\/ogni'
'Vinum, Morten G.'
'Mortensen, Jesper S.'
'Doerrer, Linda H.'
'Bendix, Jesper'

_publ_section_title
;
 Imposing high-symmetry and tuneable geometry on lanthanide centres with
 chelating Pt and Pd metalloligands
;
_journal_issue 5
_journal_name_full 'Chem. Sci.'
_journal_page_first 3566
_journal_paper_doi 10.1039/C7SC00135E
_journal_volume 8
_journal_year 2017
_chemical_formula_moiety 'C16 H24 Gd O8 Pt2 S8, C8 H20 N'
_chemical_formula_sum 'C24 H44 Gd N O8 Pt2 S8'
_chemical_formula_weight 1278.56
_space_group_crystal_system tetragonal
_space_group_IT_number 124
_space_group_name_Hall '-P 4 2c'
_space_group_name_H-M_alt 'P 4/m c c'
_symmetry_Int_Tables_number 124
_symmetry_space_group_name_Hall '-P 4 2c'
_symmetry_space_group_name_H-M 'P 4/m c c'
_atom_sites_solution_primary iterative
_audit_creation_date 2015-05-10
_audit_creation_method
;
Olex2 1.2
(compiled 2015.01.26 svn.r3150 for OlexSys, GUI svn.r4998)
;
_audit_update_record
;
2017-01-09 deposited with the CCDC.
2017-02-28 downloaded from the CCDC.
;
_cell_angle_alpha 90
_cell_angle_beta 90
_cell_angle_gamma 90
_cell_formula_units_Z 2
_cell_length_a 8.6800(4)
_cell_length_b 8.6800(4)
_cell_length_c 25.8359(12)
_cell_measurement_reflns_used 9793
_cell_measurement_temperature 295
_cell_measurement_theta_max 28.30
_cell_measurement_theta_min 2.83
_cell_volume 1946.54(16)
_computing_cell_refinement 'SAINT v8.34A (Bruker, 2013)'
_computing_data_reduction 'SAINT v8.34A (Bruker, 2013)'
_computing_molecular_graphics 'Olex2 (Dolomanov et al., 2009)'
_computing_publication_material 'Olex2 (Dolomanov et al., 2009)'
_computing_structure_refinement 'olex2.refine (Bourhis et al., 2015)'
_computing_structure_solution 'olex2.solve (Bourhis et al., 2015)'
_diffrn_ambient_temperature 295
_diffrn_measured_fraction_theta_full 0.9990
_diffrn_measured_fraction_theta_max 0.9992
_diffrn_measurement_device_type 'Bruker APEX-II CCD'
_diffrn_measurement_method '\f and \w scans'
_diffrn_radiation_type 'Mo K\a'
_diffrn_radiation_wavelength 0.71073
_diffrn_reflns_av_R_equivalents 0.0443
_diffrn_reflns_av_unetI/netI 0.0142
_diffrn_reflns_limit_h_max 11
_diffrn_reflns_limit_h_min -11
_diffrn_reflns_limit_k_max 11
_diffrn_reflns_limit_k_min -11
_diffrn_reflns_limit_l_max 33
_diffrn_reflns_limit_l_min -33
_diffrn_reflns_number 28211
_diffrn_reflns_theta_full 26.0000
_diffrn_reflns_theta_max 27.84
_diffrn_reflns_theta_min 2.35
_diffrn_standards_number 0
_exptl_absorpt_coefficient_mu 9.321
_exptl_absorpt_correction_T_max 0.7457
_exptl_absorpt_correction_T_min 0.5621
_exptl_absorpt_correction_type multi-scan
_exptl_absorpt_process_details
;
SADABS-2014/3 (Bruker,2014/3) was used for absorption correction.
wR2(int) was 0.1141 before and 0.0510 after correction.
The Ratio of minimum to maximum transmission is 0.7538.
The \l/2 correction factor is Not present.
;
_exptl_crystal_colour 'clear yellowish colourless'
_exptl_crystal_colour_lustre clear
_exptl_crystal_colour_modifier yellowish
_exptl_crystal_colour_primary colourless
_exptl_crystal_density_diffrn 2.1813
_exptl_crystal_description plate
_exptl_crystal_F_000 1214
_exptl_crystal_size_max 0.1
_exptl_crystal_size_mid 0.1
_exptl_crystal_size_min 0.03
_refine_diff_density_max 0.8886
_refine_diff_density_min -1.2158
_refine_diff_density_rms 0.2850
_refine_ls_d_res_high 0.7608
_refine_ls_d_res_low 8.6800
_refine_ls_goodness_of_fit_ref 1.0425
_refine_ls_hydrogen_treatment mixed
_refine_ls_matrix_type full
_refine_ls_number_constraints 4
_refine_ls_number_parameters 91
_refine_ls_number_reflns 1205
_refine_ls_number_restraints 3
_refine_ls_restrained_S_all 1.0411
_refine_ls_R_factor_all 0.0316
_refine_ls_R_factor_gt 0.0210
_refine_ls_shift/su_max 0.0000
_refine_ls_shift/su_mean 0.0000
_refine_ls_structure_factor_coef Fsqd
_refine_ls_weighting_details 'w=1/[\s^2^(Fo^2^)+(0.0532P)^2^] where P=(Fo^2^+2Fc^2^)/3'
_refine_ls_weighting_scheme calc
_refine_ls_wR_factor_gt 0.0653
_refine_ls_wR_factor_ref 0.0740
_reflns_Friedel_coverage 0.0
_reflns_limit_h_max 11
_reflns_limit_h_min 0
_reflns_limit_k_max 8
_reflns_limit_k_min 0
_reflns_limit_l_max 33
_reflns_limit_l_min 0
_reflns_number_gt 967
_reflns_number_total 1205
_reflns_threshold_expression I>=2u(I)
_cod_data_source_file c7sc00135e2.cif
_cod_data_source_block 1Gd-RT
_cod_depositor_comments 'Adding full bibliography for 1545338--1545364.cif.'
_cod_database_code 1545351
_olex2_refinement_description
;
1. Fixed Uiso
 At 1.5 times of:
  All C(H,H,H) groups
2. Restrained distances
 C4-H4c
 0.96 with sigma of 0.02
 C4-H4a
 0.96 with sigma of 0.02
 C4-H4b
 0.96 with sigma of 0.02
3. Others
 Fixed Sof: S1(0.5) O1(0.5) C3(0.5) O1a(0.5) S1a(0.5) H4c(0.36) H4b(0.64)
4.a Idealised Me refined as rotating group:
 C2(H2c,H2a,H2b)
;
_olex2_date_sample_data_collection 13.01.15
_olex2_submission_special_instructions 'No special instructions were received'

loop_
_space_group_symop_id
_space_group_symop_operation_xyz
1 x,y,z
2 -y,x,z
3 y,-x,z
4 x,-y,-z+1/2
5 -x,y,-z+1/2
6 -x,-y,z
7 y,x,-z+1/2
8 -y,-x,-z+1/2
9 -x,-y,-z
10 y,-x,-z
11 -y,x,-z
12 -x,y,z-1/2
13 x,-y,z-1/2
14 x,y,-z
15 -y,-x,z-1/2
16 y,x,z-1/2

loop_
_atom_site_label
_atom_site_type_symbol
_atom_site_fract_x
_atom_site_fract_y
_atom_site_fract_z
_atom_site_U_iso_or_equiv
_atom_site_adp_type
_atom_site_occupancy
_atom_site_site_symmetry_order
_atom_site_refinement_flags_posn
_atom_site_refinement_flags_adp
_atom_site_refinement_flags_occupancy
_atom_site_disorder_group
Pt1 Pt 0.5 0.5 0.606235(8) 0.02646(13) Uani 1.000000 4 S T P .
Gd1 Gd 0.5 0.5 0.75 0.02078(14) Uani 1.000000 8 S T P .
S1 S 0.2461(7) 0.4197(5) 0.6035(3) 0.0364(9) Uani 0.500000 1 . . . 1
N1 N 0.0 0.0 0.5 0.0228(15) Uani 1.000000 8 S T P .
C1 C 0.2042(4) 0.3703(4) 0.66711(12) 0.0307(7) Uani 1.000000 1 . . . .
O1 O 0.2964(7) 0.3714(6) 0.7028(3) 0.0336(13) Uani 0.500000 1 . . . 1
C2 C 0.0502(5) 0.2959(5) 0.67634(15) 0.0446(10) Uani 1.000000 1 . . . .
H2c H -0.0042(14) 0.352(2) 0.7027(8) 0.0669(14) Uiso 1.000000 1 GR . . .
H2a H -0.0087(13) 0.297(3) 0.6449(3) 0.0669(14) Uiso 1.000000 1 GR . . .
H2b H 0.0651(5) 0.1913(11) 0.6873(11) 0.0669(14) Uiso 1.000000 1 GR . . .
C4 C 0.2878(7) 0.0665(9) 0.5 0.0651(18) Uani 1.000000 2 DS T P .
C3 C 0.1367(7) 0.0295(7) 0.5348(3) 0.0315(14) Uani 0.500000 1 . . . .
O1a O 0.2663(7) 0.4441(7) 0.7056(3) 0.0346(13) Uani 0.500000 1 . . . 2
S1a S 0.2687(6) 0.3695(5) 0.6071(2) 0.0384(9) Uani 0.500000 1 . . . 2
H3 H 0.086(5) 0.123(4) 0.5534(17) 0.063(13) Uiso 1.000000 1 . . . .
H4a H 0.335(8) -0.032(4) 0.5 0.09(3) Uiso 1.000000 2 DS T P .
H4c H 0.253(11) 0.171(4) 0.5 0.09(3) Uiso 0.720000 2 DS T P .
H4b H 0.360(6) 0.095(8) 0.4738(19) 0.10(3) Uiso 0.640000 1 D . . .

loop_
_atom_site_aniso_label
_atom_site_aniso_U_11
_atom_site_aniso_U_22
_atom_site_aniso_U_33
_atom_site_aniso_U_12
_atom_site_aniso_U_13
_atom_site_aniso_U_23
Pt1 0.02670(14) 0.02670(14) 0.02598(19) -0.000000 -0.000000 0.000000
Gd1 0.01967(17) 0.01967(17) 0.0230(2) -0.000000 -0.000000 0.000000
S1 0.0285(16) 0.047(3) 0.0339(12) -0.0044(18) -0.0087(10) -0.001(2)
N1 0.026(2) 0.026(2) 0.017(3) -0.000000 -0.000000 0.000000
C1 0.0245(16) 0.0300(18) 0.0377(17) -0.0021(13) -0.0052(14) -0.0018(14)
O1 0.031(3) 0.039(4) 0.032(3) -0.009(3) -0.006(2) -0.002(3)
C2 0.0312(18) 0.045(2) 0.058(3) -0.0056(18) 0.0009(16) -0.0031(18)
C4 0.023(3) 0.068(5) 0.105(6) -0.004(3) -0.000000 0.000000
C3 0.038(4) 0.025(4) 0.032(3) 0.003(2) -0.008(3) -0.005(3)
O1a 0.029(3) 0.042(3) 0.033(3) -0.000(3) -0.004(2) -0.003(3)
S1a 0.034(2) 0.046(3) 0.0349(18) -0.0126(17) -0.0015(14) -0.014(2)

loop_
_atom_type_symbol
_atom_type_scat_dispersion_real
_atom_type_scat_dispersion_imag
_atom_type_scat_Cromer_Mann_a1
_atom_type_scat_Cromer_Mann_a2
_atom_type_scat_Cromer_Mann_a3
_atom_type_scat_Cromer_Mann_a4
_atom_type_scat_Cromer_Mann_b1
_atom_type_scat_Cromer_Mann_b2
_atom_type_scat_Cromer_Mann_b3
_atom_type_scat_Cromer_Mann_b4
_atom_type_scat_Cromer_Mann_c
_atom_type_scat_source
_atom_type_scat_dispersion_source
C 0.00347 0.00161 2.31000 1.02000 1.58860 0.86500 20.84390 10.20750 0.56870 51.65120 0.215599998832 'International Tables Volume C Table 6.1.1.4 (pp. 500-502)' 'Henke, Gullikson and Davis, At. Data and Nucl. Data Tables, 1993, 54, 2'
Pt -1.63788 8.57892 27.00590 17.76390 15.71310 5.78370 1.51293 8.81174 0.42459 38.61030 11.6883001328 'International Tables Volume C Table 6.1.1.4 (pp. 500-502)' 'Henke, Gullikson and Davis, At. Data and Nucl. Data Tables, 1993, 54, 2'
H 0.00000 0.00000 0.49300 0.32291 0.14019 0.04081 10.51090 26.12570 3.14236 57.79970 0.0030380000826 'International Tables Volume C Table 6.1.1.4 (pp. 500-502)' 'Henke, Gullikson and Davis, At. Data and Nucl. Data Tables, 1993, 54, 2'
O 0.01158 0.00611 3.04850 2.28680 1.54630 0.86700 13.27710 5.70110 0.32390 32.90890 0.250800013542 'International Tables Volume C Table 6.1.1.4 (pp. 500-502)' 'Henke, Gullikson and Davis, At. Data and Nucl. Data Tables, 1993, 54, 2'
N 0.00653 0.00323 12.21260 3.13220 2.01250 1.16630 0.00570 9.89330 28.99750 0.58260 -11.5290002823 'International Tables Volume C Table 6.1.1.4 (pp. 500-502)' 'Henke, Gullikson and Davis, At. Data and Nucl. Data Tables, 1993, 54, 2'
S 0.12424 0.12443 6.90530 5.20340 1.43790 1.58630 1.46790 22.21510 0.25360 56.17200 0.866900026798 'International Tables Volume C Table 6.1.1.4 (pp. 500-502)' 'Henke, Gullikson and Davis, At. Data and Nucl. Data Tables, 1993, 54, 2'
Gd 0.10424 4.27310 25.07090 19.07980 13.85180 3.54545 2.25341 0.18195 12.93310 101.39800 2.41960000992 'International Tables Volume C Table 6.1.1.4 (pp. 500-502)' 'Henke, Gullikson and Davis, At. Data and Nucl. Data Tables, 1993, 54, 2'

loop_
_geom_angle_atom_site_label_1
_geom_angle_atom_site_label_2
_geom_angle_atom_site_label_3
_geom_angle
_geom_angle_site_symmetry_1
_geom_angle_site_symmetry_3
S1 Pt1 S1 89.9 . 2_655
S1 Pt1 S1 89.9 3_565 .
S1 Pt1 S1 176.5(3) 3_565 2_655
S1 Pt1 S1 89.9 6_665 2_655
S1 Pt1 S1 176.5(3) 6_665 .
S1 Pt1 S1 89.9 3_565 6_665
S1a Pt1 S1a 90.0 . 2_655
S1a Pt1 S1a 90.0 3_565 .
S1a Pt1 S1a 178.9(3) 3_565 2_655
S1a Pt1 S1a 90.0 6_665 2_655
S1a Pt1 S1a 178.9(3) 6_665 .
S1a Pt1 S1a 90.0 3_565 6_665
O1 Gd1 O1 65.2(3) 5_656 2_655
O1 Gd1 O1 158.0(3) 4_566 2_655
O1 Gd1 O1 75.30(15) 7_556 4_566
O1 Gd1 O1 119.5(3) 5_656 4_566
O1 Gd1 O1 75.30(13) 5_656 8_666
O1 Gd1 O1 119.5(3) 6_665 .
O1 Gd1 O1 158.0(3) 7_556 6_665
O1 Gd1 O1 75.30(15) 6_665 3_565
O1 Gd1 O1 65.2(3) 4_566 3_565
O1 Gd1 O1 86.1(3) 6_665 5_656
O1 Gd1 O1 125.1(3) 5_656 .
O1 Gd1 O1 86.1(3) 7_556 2_655
O1 Gd1 O1 158.0(3) 5_656 3_565
O1 Gd1 O1 158.0(3) . 8_666
O1 Gd1 O1 65.2(3) 6_665 8_666
O1 Gd1 O1 125.1(3) 2_655 8_666
O1 Gd1 O1 75.30(13) 6_665 2_655
O1 Gd1 O1 75.30(13) 2_655 .
O1 Gd1 O1 125.1(3) 6_665 4_566
O1 Gd1 O1 86.1(3) 3_565 8_666
O1 Gd1 O1 65.2(3) 7_556 .
O1 Gd1 O1 75.30(15) 3_565 .
O1 Gd1 O1 125.1(3) 7_556 3_565
O1 Gd1 O1 119.5(3) 3_565 2_655
O1 Gd1 O1 75.30(13) 7_556 5_656
O1 Gd1 O1 75.30(15) 4_566 8_666
O1 Gd1 O1 86.1(3) 4_566 .
O1 Gd1 O1 119.5(3) 7_556 8_666
O1a Gd1 O1a 125.4(3) . 8_666
O1a Gd1 O1a 122.4(3) 6_665 .
O1a Gd1 O1a 156.5(3) 7_556 3_565
O1a Gd1 O1a 156.5(3) 2_655 8_666
O1a Gd1 O1a 63.1(3) 6_665 5_656
O1a Gd1 O1a 76.59(12) 2_655 .
O1a Gd1 O1a 122.4(3) 5_656 4_566
O1a Gd1 O1a 63.1(3) 3_565 8_666
O1a Gd1 O1a 76.59(14) 6_665 3_565
O1a Gd1 O1a 76.59(14) 3_565 .
O1a Gd1 O1a 83.4(3) 7_556 .
O1a Gd1 O1a 122.4(3) 3_565 2_655
O1a Gd1 O1a 76.59(12) 7_556 5_656
O1a Gd1 O1a 76.59(14) 4_566 8_666
O1a Gd1 O1a 83.4(3) 6_665 8_666
O1a Gd1 O1a 63.1(3) 4_566 .
O1a Gd1 O1a 76.59(12) 6_665 2_655
O1a Gd1 O1a 125.4(3) 4_566 2_655
O1a Gd1 O1a 156.5(3) 6_665 4_566
O1a Gd1 O1a 83.4(3) 4_566 3_565
O1a Gd1 O1a 122.4(3) 7_556 8_666
O1a Gd1 O1a 76.59(12) 5_656 8_666
O1a Gd1 O1a 63.1(3) 7_556 2_655
O1a Gd1 O1a 156.5(3) 5_656 .
O1a Gd1 O1a 76.59(14) 7_556 4_566
O1a Gd1 O1a 83.4(3) 5_656 2_655
O1a Gd1 O1a 125.4(3) 5_656 3_565
O1a Gd1 O1a 125.4(3) 7_556 6_665
C1 S1 Pt1 104.2(3) . 3_565
C3 N1 C3 73.1(6) 14_556 .
C3 N1 C3 180.0 11_556 3
C3 N1 C3 110.8(3) . 10_556
C3 N1 C3 106.9(6) 14_556 9_556
C3 N1 C3 110.8(3) 6 10_556
C3 N1 C3 110.8(3) 9_556 3
C3 N1 C3 106.9(6) 6 .
C3 N1 C3 110.8(3) 14_556 3
C3 N1 C3 73.1(6) 3 10_556
C3 N1 C3 110.8(3) 11_556 .
C3 N1 C3 69.2(3) 3 .
C3 N1 C3 69.2(3) 11_556 9_556
C3 N1 C3 69.2(3) 3 6
C3 N1 C3 110.8(3) 9_556 2
C3 N1 C3 180.0 2 10_556
C3 N1 C3 180.0 14_556 6
C3 N1 C3 69.2(3) 2 .
C3 N1 C3 110.8(3) 14_556 2
C3 N1 C3 69.2(3) 2 6
C3 N1 C3 106.9(6) 11_556 10_556
C3 N1 C3 106.9(6) 2 3
C3 N1 C3 110.8(3) 11_556 6
C3 N1 C3 69.2(3) 9_556 10_556
C3 N1 C3 73.1(6) 11_556 2
C3 N1 C3 180.0 9_556 .
C3 N1 C3 69.2(3) 11_556 14_556
C3 N1 C3 73.1(6) 9_556 6
C3 N1 C3 69.2(3) 14_556 10_556
O1 C1 S1 125.2(4) . .
S1a C1 O1a 125.5(4) . .
C1 O1 Gd1 149.6(4) . 8_666
H2c C2 C1 109.5 . .
H2a C2 C1 109.5 . .
H2a C2 H2c 109.5 . .
H2b C2 C1 109.5 . .
H2b C2 H2c 109.5 . .
H2b C2 H2a 109.5 . .
C3 C4 C3 67.3(5) . 14_556
H4a C4 C3 100(4) . .
H4a C4 C3 100(4) . 14_556
H4c C4 C3 86(5) . .
H4c C4 C3 86(5) . 14_556
H4c C4 H4a 173(7) . .
H4b C4 C3 101(4) 14_556 .
H4b C4 C3 167(4) 14_556 14_556
H4b C4 C3 101(4) . 14_556
H4b C4 C3 167(4) . .
H4b C4 H4a 87(4) . .
H4b C4 H4a 87(4) 14_556 .
H4b C4 H4c 88(6) 14_556 .
H4b C4 H4c 88(6) . .
H4b C4 H4b 90(8) 14_556 .
C4 C3 N1 109.8(4) 14_556 11_556
C3 C3 N1 55.39(18) 2 11_556
C3 C3 N1 55.39(17) 3 11_556
C3 C3 N1 53.4(3) 14_556 11_556
C3 C3 C4 124.9(5) 2 14_556
C3 C3 C4 56.3(3) 14_556 14_556
C3 C3 C4 127.2(5) 3 14_556
H3 C3 N1 91(2) 3 11_556
H3 C3 N1 94(2) . 11_556
H3 C3 C4 116(2) . 14_556
H3 C3 C4 120(2) 3 14_556
H3 C3 C3 113(2) 3 2
H3 C3 C3 39(2) . 2
C1 O1a Gd1 145.3(4) . 8_666
C1 S1a Pt1 107.6(3) . 3_565

loop_
_geom_bond_atom_site_label_1
_geom_bond_atom_site_label_2
_geom_bond_distance
_geom_bond_site_symmetry_2
Pt1 S1 2.312(6) 2_655
Pt1 S1 2.312(6) 3_565
Pt1 S1 2.312(6) 6_665
Pt1 S1 2.312(6) .
Pt1 S1a 2.305(6) 2_655
Pt1 S1a 2.305(6) 6_665
Pt1 S1a 2.305(6) .
Pt1 S1a 2.305(6) 3_565
Gd1 O1 2.420(6) 5_656
Gd1 O1 2.420(6) .
Gd1 O1 2.420(6) 8_666
Gd1 O1 2.420(6) 3_565
Gd1 O1 2.420(6) 6_665
Gd1 O1 2.420(6) 2_655
Gd1 O1 2.420(6) 4_566
Gd1 O1 2.420(6) 7_556
Gd1 O1a 2.380(6) 2_655
Gd1 O1a 2.380(6) 6_665
Gd1 O1a 2.380(6) .
Gd1 O1a 2.380(6) 5_656
Gd1 O1a 2.380(6) 8_666
Gd1 O1a 2.380(6) 4_566
Gd1 O1a 2.380(6) 3_565
Gd1 O1a 2.380(6) 7_556
S1 C1 1.738(7) .
N1 C3 1.511(6) 2
N1 C3 1.511(6) 14_556
N1 C3 1.511(6) .
N1 C3 1.511(6) 9_556
N1 C3 1.511(6) 6
N1 C3 1.511(6) 11_556
N1 C3 1.511(6) 3
N1 C3 1.511(6) 10_556
C1 O1 1.221(7) .
C1 C2 1.504(5) .
C1 O1a 1.301(7) .
C1 S1a 1.649(7) .
C2 H2c 0.9600 .
C2 H2a 0.9600 .
C2 H2b 0.9600 .
C4 C3 1.623(8) 14_556
C4 C3 1.623(8) .
C4 H4a 0.948(19) .
C4 H4c 0.96(2) .
C4 H4b 0.953(19) 14_556
C4 H4b 0.953(19) .
C3 C3 1.799(14) 14_556
C3 C3 1.716(9) 2
C3 C3 1.716(9) 3
C3 H3 1.11(4) 3
C3 H3 1.04(4) .

loop_
_restr_distance_atom_site_label_1
_restr_distance_atom_site_label_2
_restr_distance_site_symmetry_2
_restr_distance_target
_restr_distance_target_weight_param
_restr_distance_diff
C4 H4a 1 0.9600 0.0200 0.0116
C4 H4c 1 0.9600 0.0200 -0.0002
C4 H4b 1 0.9600 0.0200 0.0066
